data_4067673
loop_
_publ_author_name
'Roiban, Gheorghe-Doru'
'Serrano, Elena'
'Soler, Tatiana'
'Contel, Maria'
'Grosu, Ion'
'Cativiela, Carlos'
'Urriolabeitia, Esteban P.'

_publ_section_title
;
 Ortho-Palladation of (Z)-2-Aryl-4-Arylidene-5(4H)-Oxazolones. Structure
 and Functionalization
;
_journal_issue 6
_journal_name_full Organometallics
_journal_page_first 1428
_journal_paper_doi 10.1021/om901068f
_journal_volume 29
_journal_year 2010
_chemical_formula_moiety 'C68 H50 Br2 N2 O4 P2 Pd2, C Cl3'
_chemical_formula_sum 'C69 H50 Br2 Cl3 N2 O4 P2 Pd2'
_chemical_formula_weight 1512.02
_chemical_name_systematic
; 
 ? 
;
_space_group_IT_number 15
_symmetry_cell_setting monoclinic
_symmetry_space_group_name_Hall '-C 2yc'
_symmetry_space_group_name_H-M 'C 1 2/c 1'
_atom_sites_solution_hydrogens geom
_atom_sites_solution_primary direct
_atom_sites_solution_secondary difmap
_audit_creation_method SHELXL-97
_cell_angle_alpha 90.00
_cell_angle_beta 129.77(14)
_cell_angle_gamma 90.00
_cell_formula_units_Z 4
_cell_length_a 27.885(17)
_cell_length_b 16.233(2)
_cell_length_c 19.01(3)
_cell_measurement_reflns_used 5318
_cell_measurement_temperature 150(1)
_cell_measurement_theta_max 22.2995
_cell_measurement_theta_min 2.9131
_cell_volume 6614(18)
_computing_cell_refinement
;
CrysAlis RED, Oxford Diffraction Ltd.,
Version 1.171.32.19 (release 28-02-2008 CrysAlis171 .NET)
(compiled Feb 28 2008,12:10:31)
;
_computing_data_collection
;
CrysAlis CCD, Oxford Diffraction Ltd.,
Version 1.171.32.19 (release 28-02-2008 CrysAlis171 .NET)
(compiled Feb 28 2008,12:10:31)
;
_computing_data_reduction
;
CrysAlis RED, Oxford Diffraction Ltd.,
Version 1.171.32.19 (release 28-02-2008 CrysAlis171 .NET)
(compiled Feb 28 2008,12:10:31)
;
_computing_molecular_graphics
;
SHELXTL  Rel. 6.12/V (Sheldrick, Acta Cryst. 2008, A64, 112-122)
;
_computing_publication_material
;
SHELX-97 (Sheldrick, Acta Cryst. 2008, A64, 112-122)' 
;
_computing_structure_refinement
;
SHELXL-97 (Sheldrick, Acta Cryst. 2008, A64, 112-122) 
;
_computing_structure_solution
;
SHELXL-97 (Sheldrick, Acta Cryst. 2008, A64, 112-122) 
;
_diffrn_ambient_temperature 150(1)
_diffrn_detector_area_resol_mean 16.3990
_diffrn_measured_fraction_theta_full 0.999
_diffrn_measured_fraction_theta_max 0.999
_diffrn_measurement_device_type 'Oxford Diffraction Xcalibur2'
_diffrn_measurement_method '\w and \f scans'
_diffrn_radiation_monochromator graphite
_diffrn_radiation_source 'Enhance (Mo) X-ray Source'
_diffrn_radiation_type 'Mo K\a'
_diffrn_radiation_wavelength 0.7107
_diffrn_reflns_av_R_equivalents 0.0688
_diffrn_reflns_av_sigmaI/netI 0.1117
_diffrn_reflns_limit_h_max 30
_diffrn_reflns_limit_h_min -33
_diffrn_reflns_limit_k_max 19
_diffrn_reflns_limit_k_min -19
_diffrn_reflns_limit_l_max 22
_diffrn_reflns_limit_l_min -20
_diffrn_reflns_number 24616
_diffrn_reflns_theta_full 25.00
_diffrn_reflns_theta_max 25.00
_diffrn_reflns_theta_min 2.56
_exptl_absorpt_coefficient_mu 1.969
_exptl_absorpt_correction_T_max 0.888
_exptl_absorpt_correction_T_min 0.862
_exptl_absorpt_correction_type multi-scan
_exptl_absorpt_process_details
;
CrysAlis RED, Oxford Diffraction Ltd.,
Version 1.171.32.19 (release 28-02-2008 CrysAlis171 .NET)
(compiled Feb 28 2008,12:10:31)
Empirical absorption correction using spherical harmonics,
 implemented in SCALE3 ABSPACK scaling algorithm.
;
_exptl_crystal_colour yellow
_exptl_crystal_density_diffrn 1.518
_exptl_crystal_density_method 'not measured'
_exptl_crystal_description block
_exptl_crystal_F_000 3012
_exptl_crystal_size_max 0.22
_exptl_crystal_size_mid 0.18
_exptl_crystal_size_min 0.06
_platon_squeeze_details ' ?'
_refine_diff_density_max 1.104
_refine_diff_density_min -0.513
_refine_diff_density_rms 0.087
_refine_ls_extinction_method none
_refine_ls_goodness_of_fit_ref 1.006
_refine_ls_hydrogen_treatment constr
_refine_ls_matrix_type full
_refine_ls_number_parameters 397
_refine_ls_number_reflns 5810
_refine_ls_number_restraints 0
_refine_ls_restrained_S_all 1.006
_refine_ls_R_factor_all 0.0949
_refine_ls_R_factor_gt 0.0476
_refine_ls_shift/su_max 0.038
_refine_ls_shift/su_mean 0.002
_refine_ls_structure_factor_coef Fsqd
_refine_ls_weighting_details 'calc w=1/[\s^2^(Fo^2^)+(0.0351P)^2^] where P=(Fo^2^+2Fc^2^)/3'
_refine_ls_weighting_scheme calc
_refine_ls_wR_factor_gt 0.0959
_refine_ls_wR_factor_ref 0.1006
_reflns_number_gt 3120
_reflns_number_total 5810
_reflns_threshold_expression I>2\s(I)
_cod_data_source_file om901068f_si_001.cif
_cod_data_source_block '__9'
_cod_original_cell_volume 6615(18)
_cod_original_sg_symbol_H-M 'C 2/c'
_cod_database_code 4067673

loop_
_symmetry_equiv_pos_as_xyz
'x, y, z'
'-x, y, -z+1/2'
'x+1/2, y+1/2, z'
'-x+1/2, y+1/2, -z+1/2'
'-x, -y, -z'
'x, -y, z-1/2'
'-x+1/2, -y+1/2, -z'
'x+1/2, -y+1/2, z-1/2'

loop_
_atom_site_label
_atom_site_type_symbol
_atom_site_fract_x
_atom_site_fract_y
_atom_site_fract_z
_atom_site_U_iso_or_equiv
_atom_site_adp_type
_atom_site_occupancy
_atom_site_symmetry_multiplicity
_atom_site_calc_flag
_atom_site_refinement_flags
Pd1 Pd 0.07093(2) 0.04365(3) 0.52735(3) 0.04044(17) Uani 1 1 d .
Br1 Br 0.04487(3) -0.06645(4) 0.59457(5) 0.0562(2) Uani 1 1 d .
P1 P 0.17528(7) 0.03441(10) 0.63513(11) 0.0401(4) Uani 1 1 d .
N1 N 0.0886(2) 0.3917(4) 0.5383(4) 0.0608(17) Uani 1 1 d .
O1 O 0.0822(2) 0.4182(3) 0.6489(4) 0.0817(16) Uani 1 1 d .
O2 O 0.0808(3) 0.2894(4) 0.6922(4) 0.1008(19) Uani 1 1 d .
C1 C 0.0833(2) 0.1236(4) 0.4597(4) 0.0423(16) Uani 1 1 d .
C2 C 0.0823(3) 0.0931(4) 0.3901(5) 0.0550(19) Uani 1 1 d .
H2A H 0.0797 0.0367 0.3796 0.066 Uiso 1 1 calc R
C3 C 0.0851(3) 0.1479(6) 0.3367(5) 0.072(2) Uani 1 1 d .
H3A H 0.0848 0.1283 0.2904 0.086 Uiso 1 1 calc R
C4 C 0.0885(3) 0.2310(5) 0.3527(5) 0.071(2) Uani 1 1 d .
H4A H 0.0900 0.2673 0.3164 0.086 Uiso 1 1 calc R
C5 C 0.0896(3) 0.2615(4) 0.4209(5) 0.061(2) Uani 1 1 d .
H5A H 0.0923 0.3181 0.4304 0.074 Uiso 1 1 calc R
C6 C 0.0869(2) 0.2096(4) 0.4758(5) 0.0420(16) Uani 1 1 d .
C7 C 0.0882(2) 0.2391(4) 0.5462(4) 0.0472(17) Uani 1 1 d .
H7A H 0.0894 0.1982 0.5815 0.057 Uiso 1 1 calc R
C8 C 0.0880(3) 0.3158(4) 0.5715(5) 0.0528(18) Uani 1 1 d .
C9 C 0.0837(3) 0.3324(5) 0.6417(6) 0.068(2) Uani 1 1 d .
C10 C 0.0841(3) 0.4485(5) 0.5833(6) 0.067(2) Uani 1 1 d .
C11 C 0.0811(3) 0.5363(5) 0.5758(7) 0.081(3) Uani 1 1 d .
C12 C 0.0767(3) 0.5856(5) 0.6303(7) 0.119(4) Uani 1 1 d .
H12A H 0.0776 0.5626 0.6760 0.143 Uiso 1 1 calc R
C13 C 0.0710(4) 0.6670(8) 0.6167(10) 0.142(5) Uani 1 1 d .
H13A H 0.0676 0.7010 0.6527 0.170 Uiso 1 1 calc R
C14 C 0.0702(5) 0.7009(6) 0.5486(10) 0.139(7) Uani 1 1 d .
H14A H 0.0663 0.7576 0.5398 0.167 Uiso 1 1 calc R
C15 C 0.0751(5) 0.6524(7) 0.4939(7) 0.138(5) Uani 1 1 d .
H15A H 0.0746 0.6750 0.4484 0.166 Uiso 1 1 calc R
C16 C 0.0808(4) 0.5701(6) 0.5097(7) 0.117(4) Uani 1 1 d .
H16A H 0.0846 0.5356 0.4745 0.141 Uiso 1 1 calc R
C17 C 0.2219(2) 0.1223(4) 0.6507(4) 0.0451(17) Uani 1 1 d .
C18 C 0.2350(3) 0.1314(4) 0.5920(4) 0.0593(19) Uani 1 1 d .
H18A H 0.2210 0.0929 0.5463 0.071 Uiso 1 1 calc R
C19 C 0.2700(3) 0.2000(6) 0.6033(6) 0.086(3) Uani 1 1 d .
H19A H 0.2799 0.2073 0.5655 0.104 Uiso 1 1 calc R
C20 C 0.2898(4) 0.2575(5) 0.6723(7) 0.096(3) Uani 1 1 d .
H20A H 0.3132 0.3027 0.6800 0.115 Uiso 1 1 calc R
C21 C 0.2753(3) 0.2487(4) 0.7283(6) 0.077(2) Uani 1 1 d .
H21A H 0.2877 0.2879 0.7727 0.093 Uiso 1 1 calc R
C22 C 0.2426(3) 0.1816(4) 0.7173(5) 0.0544(18) Uani 1 1 d .
H22A H 0.2334 0.1747 0.7562 0.065 Uiso 1 1 calc R
C23 C 0.2002(3) 0.0200(3) 0.7493(4) 0.0423(16) Uani 1 1 d .
C24 C 0.1689(3) 0.0607(4) 0.7723(5) 0.0525(18) Uani 1 1 d .
H24A H 0.1340 0.0920 0.7285 0.063 Uiso 1 1 calc R
C25 C 0.1888(3) 0.0557(4) 0.8600(6) 0.068(2) Uani 1 1 d .
H25A H 0.1676 0.0835 0.8755 0.081 Uiso 1 1 calc R
C26 C 0.2406(4) 0.0089(5) 0.9240(6) 0.085(3) Uani 1 1 d .
H26A H 0.2549 0.0058 0.9835 0.102 Uiso 1 1 calc R
C27 C 0.2707(4) -0.0323(5) 0.9011(6) 0.085(2) Uani 1 1 d .
H27A H 0.3054 -0.0642 0.9447 0.102 Uiso 1 1 calc R
C28 C 0.2507(3) -0.0276(4) 0.8142(5) 0.0616(19) Uani 1 1 d .
H28A H 0.2715 -0.0570 0.7990 0.074 Uiso 1 1 calc R
C29 C 0.2071(3) -0.0514(4) 0.6169(4) 0.0499(17) Uani 1 1 d .
C30 C 0.1703(4) -0.1169(5) 0.5669(5) 0.085(3) Uani 1 1 d .
H30A H 0.1283 -0.1158 0.5397 0.102 Uiso 1 1 calc R
C31 C 0.1949(5) -0.1863(5) 0.5556(7) 0.121(4) Uani 1 1 d .
H31A H 0.1693 -0.2311 0.5217 0.145 Uiso 1 1 calc R
C32 C 0.2563(5) -0.1879(7) 0.5945(7) 0.107(4) Uani 1 1 d .
H32A H 0.2731 -0.2344 0.5886 0.129 Uiso 1 1 calc R
C33 C 0.2923(4) -0.1225(7) 0.6409(6) 0.095(3) Uani 1 1 d .
H33A H 0.3335 -0.1225 0.6645 0.114 Uiso 1 1 calc R
C34 C 0.2691(3) -0.0554(5) 0.6544(4) 0.070(2) Uani 1 1 d .
H34A H 0.2956 -0.0115 0.6893 0.085 Uiso 1 1 calc R
C35 C 0.0227(11) 0.4851(11) 0.747(2) 0.155(11) Uani 0.50 1 d P
Cl1 Cl -0.0159(4) 0.5727(3) 0.7123(4) 0.165(3) Uani 0.50 1 d P
Cl2 Cl 0.0996(3) 0.4918(5) 0.8447(4) 0.177(3) Uani 0.50 1 d P
Cl3 Cl -0.0182(2) 0.4099(4) 0.7560(4) 0.1173(18) Uani 0.50 1 d P

loop_
_atom_site_aniso_label
_atom_site_aniso_U_11
_atom_site_aniso_U_22
_atom_site_aniso_U_33
_atom_site_aniso_U_23
_atom_site_aniso_U_13
_atom_site_aniso_U_12
Pd1 0.0313(3) 0.0380(3) 0.0441(3) 0.0024(2) 0.0204(2) -0.0064(2)
Br1 0.0359(4) 0.0518(4) 0.0616(5) 0.0185(4) 0.0224(4) -0.0056(3)
P1 0.0325(9) 0.0478(10) 0.0369(10) -0.0017(9) 0.0208(8) -0.0030(7)
N1 0.042(3) 0.051(4) 0.060(4) -0.004(3) 0.019(3) -0.010(3)
O1 0.078(4) 0.065(4) 0.082(4) -0.033(3) 0.042(3) -0.012(3)
O2 0.140(5) 0.091(4) 0.079(5) -0.020(3) 0.073(4) -0.021(4)
C1 0.035(4) 0.058(4) 0.036(4) -0.002(3) 0.023(3) -0.008(3)
C2 0.042(4) 0.072(5) 0.055(5) -0.008(4) 0.033(4) -0.014(3)
C3 0.048(4) 0.121(7) 0.053(5) -0.011(5) 0.036(4) -0.028(5)
C4 0.070(5) 0.083(6) 0.058(6) 0.003(5) 0.040(5) -0.032(4)
C5 0.053(5) 0.068(5) 0.054(5) 0.004(4) 0.030(4) -0.015(4)
C6 0.032(4) 0.042(4) 0.045(4) 0.002(4) 0.022(3) -0.009(3)
C7 0.045(4) 0.042(4) 0.043(5) -0.004(3) 0.022(4) -0.004(3)
C8 0.045(4) 0.055(5) 0.040(5) -0.001(4) 0.018(4) -0.010(3)
C9 0.068(5) 0.052(6) 0.054(6) -0.002(4) 0.026(5) -0.012(4)
C10 0.046(4) 0.072(6) 0.052(5) -0.001(5) 0.017(4) -0.015(4)
C11 0.044(4) 0.029(5) 0.095(7) -0.004(5) 0.010(5) -0.005(3)
C12 0.065(6) 0.035(5) 0.177(11) -0.035(6) 0.040(6) -0.006(4)
C13 0.054(6) 0.101(11) 0.173(14) -0.052(9) 0.028(8) -0.014(6)
C14 0.057(6) 0.038(6) 0.187(15) -0.017(8) 0.016(8) -0.009(5)
C15 0.142(10) 0.070(8) 0.111(9) -0.013(7) 0.039(8) -0.039(7)
C16 0.096(7) 0.044(6) 0.115(9) 0.001(6) 0.023(7) -0.011(5)
C17 0.028(3) 0.067(4) 0.038(4) -0.002(4) 0.020(3) -0.014(3)
C18 0.048(4) 0.088(5) 0.045(5) -0.009(4) 0.031(4) -0.018(4)
C19 0.059(5) 0.126(8) 0.092(7) 0.018(6) 0.056(5) -0.017(5)
C20 0.065(6) 0.068(6) 0.136(9) -0.009(6) 0.055(6) -0.031(4)
C21 0.079(6) 0.072(6) 0.102(7) -0.023(5) 0.068(6) -0.036(4)
C22 0.045(4) 0.073(5) 0.054(5) -0.007(4) 0.036(4) -0.014(4)
C23 0.032(4) 0.048(4) 0.047(4) -0.006(3) 0.026(4) -0.010(3)
C24 0.051(4) 0.065(5) 0.047(5) -0.003(4) 0.033(4) 0.000(3)
C25 0.069(5) 0.084(6) 0.073(6) -0.014(5) 0.056(5) -0.012(4)
C26 0.093(7) 0.120(7) 0.052(6) 0.002(5) 0.051(6) -0.011(6)
C27 0.077(6) 0.123(7) 0.055(6) 0.021(5) 0.043(5) 0.025(5)
C28 0.056(5) 0.084(5) 0.043(5) 0.009(4) 0.031(4) 0.012(4)
C29 0.049(4) 0.066(5) 0.028(4) -0.009(4) 0.021(3) -0.003(4)
C30 0.072(6) 0.088(6) 0.087(7) -0.013(5) 0.047(5) 0.016(5)
C31 0.143(10) 0.068(6) 0.125(9) -0.037(6) 0.073(8) 0.011(6)
C32 0.112(9) 0.128(9) 0.085(8) 0.018(7) 0.064(7) 0.068(7)
C33 0.068(6) 0.142(9) 0.055(6) -0.006(6) 0.031(5) 0.032(6)
C34 0.052(5) 0.100(6) 0.041(5) -0.011(4) 0.022(4) 0.019(4)
C35 0.16(3) 0.048(11) 0.28(3) 0.042(17) 0.15(3) 0.006(12)
Cl1 0.171(8) 0.102(4) 0.118(6) 0.010(3) 0.045(6) 0.041(4)
Cl2 0.097(4) 0.315(9) 0.088(4) -0.039(5) 0.046(4) 0.018(5)
Cl3 0.106(5) 0.135(4) 0.135(5) -0.003(4) 0.088(4) 0.007(3)

loop_
_atom_type_symbol
_atom_type_description
_atom_type_scat_dispersion_real
_atom_type_scat_dispersion_imag
_atom_type_scat_source
C C 0.0033 0.0016 'International Tables Vol C Tables 4.2.6.8 and 6.1.1.4'
H H 0.0000 0.0000 'International Tables Vol C Tables 4.2.6.8 and 6.1.1.4'
N N 0.0061 0.0033 'International Tables Vol C Tables 4.2.6.8 and 6.1.1.4'
O O 0.0106 0.0060 'International Tables Vol C Tables 4.2.6.8 and 6.1.1.4'
P P 0.1023 0.0942 'International Tables Vol C Tables 4.2.6.8 and 6.1.1.4'
Br Br -0.2901 2.4595 'International Tables Vol C Tables 4.2.6.8 and 6.1.1.4'
Pd Pd -0.9988 1.0072 'International Tables Vol C Tables 4.2.6.8 and 6.1.1.4'
Cl Cl 0.1484 0.1585 'International Tables Vol C Tables 4.2.6.8 and 6.1.1.4'

loop_
_geom_angle_atom_site_label_1
_geom_angle_atom_site_label_2
_geom_angle_atom_site_label_3
_geom_angle
_geom_angle_site_symmetry_1
_geom_angle_site_symmetry_3
C1 Pd1 P1 88.52(19) . .
C1 Pd1 Br1 87.72(18) . 5_556
P1 Pd1 Br1 175.28(5) . 5_556
C1 Pd1 Br1 173.01(17) . .
P1 Pd1 Br1 96.52(10) . .
Br1 Pd1 Br1 87.47(8) 5_556 .
Pd1 Br1 Pd1 92.53(8) 5_556 .
C29 P1 C17 104.4(3) . .
C29 P1 C23 105.7(3) . .
C17 P1 C23 102.6(3) . .
C29 P1 Pd1 112.7(2) . .
C17 P1 Pd1 117.9(2) . .
C23 P1 Pd1 112.2(2) . .
C10 N1 C8 106.9(7) . .
C10 O1 C9 104.2(6) . .
C2 C1 C6 120.6(6) . .
C2 C1 Pd1 118.0(5) . .
C6 C1 Pd1 121.1(5) . .
C3 C2 C1 119.2(7) . .
C3 C2 H2A 120.4 . .
C1 C2 H2A 120.4 . .
C4 C3 C2 119.6(7) . .
C4 C3 H3A 120.2 . .
C2 C3 H3A 120.2 . .
C3 C4 C5 121.5(7) . .
C3 C4 H4A 119.3 . .
C5 C4 H4A 119.2 . .
C4 C5 C6 121.0(7) . .
C4 C5 H5A 119.5 . .
C6 C5 H5A 119.5 . .
C5 C6 C7 122.2(6) . .
C5 C6 C1 118.0(6) . .
C7 C6 C1 119.8(6) . .
C8 C7 C6 131.3(7) . .
C8 C7 H7A 114.4 . .
C6 C7 H7A 114.4 . .
C7 C8 N1 131.2(8) . .
C7 C8 C9 122.0(7) . .
N1 C8 C9 106.7(7) . .
O2 C9 O1 117.7(9) . .
O2 C9 C8 134.7(8) . .
O1 C9 C8 107.6(7) . .
N1 C10 O1 114.5(7) . .
N1 C10 C11 131.1(9) . .
O1 C10 C11 114.4(9) . .
C16 C11 C12 120.5(8) . .
C16 C11 C10 117.2(10) . .
C12 C11 C10 122.2(11) . .
C13 C12 C11 119.1(12) . .
C13 C12 H12A 120.4 . .
C11 C12 H12A 120.4 . .
C12 C13 C14 119.9(14) . .
C12 C13 H13A 120.0 . .
C14 C13 H13A 120.0 . .
C15 C14 C13 121.7(12) . .
C15 C14 H14A 119.2 . .
C13 C14 H14A 119.2 . .
C16 C15 C14 116.7(12) . .
C16 C15 H15A 121.7 . .
C14 C15 H15A 121.7 . .
C15 C16 C11 122.1(11) . .
C15 C16 H16A 119.0 . .
C11 C16 H16A 119.0 . .
C18 C17 C22 119.4(6) . .
C18 C17 P1 118.7(5) . .
C22 C17 P1 121.8(5) . .
C17 C18 C19 118.4(7) . .
C17 C18 H18A 120.8 . .
C19 C18 H18A 120.8 . .
C18 C19 C20 119.4(8) . .
C18 C19 H19A 120.3 . .
C20 C19 H19A 120.3 . .
C21 C20 C19 121.5(7) . .
C21 C20 H20A 119.2 . .
C19 C20 H20A 119.2 . .
C22 C21 C20 118.2(8) . .
C22 C21 H21A 120.9 . .
C20 C21 H21A 120.9 . .
C21 C22 C17 123.1(7) . .
C21 C22 H22A 118.5 . .
C17 C22 H22A 118.5 . .
C24 C23 C28 118.8(6) . .
C24 C23 P1 119.0(5) . .
C28 C23 P1 122.2(5) . .
C23 C24 C25 120.7(6) . .
C23 C24 H24A 119.6 . .
C25 C24 H24A 119.6 . .
C26 C25 C24 118.9(7) . .
C26 C25 H25A 120.6 . .
C24 C25 H25A 120.6 . .
C27 C26 C25 120.5(8) . .
C27 C26 H26A 119.8 . .
C25 C26 H26A 119.8 . .
C26 C27 C28 120.4(8) . .
C26 C27 H27A 119.8 . .
C28 C27 H27A 119.8 . .
C27 C28 C23 120.7(7) . .
C27 C28 H28A 119.7 . .
C23 C28 H28A 119.7 . .
C30 C29 C34 117.2(6) . .
C30 C29 P1 119.9(5) . .
C34 C29 P1 122.9(5) . .
C29 C30 C31 120.9(8) . .
C29 C30 H30A 119.6 . .
C31 C30 H30A 119.6 . .
C32 C31 C30 119.9(9) . .
C32 C31 H31A 120.0 . .
C30 C31 H31A 120.0 . .
C33 C32 C31 119.6(9) . .
C33 C32 H32A 120.2 . .
C31 C32 H32A 120.2 . .
C32 C33 C34 120.8(9) . .
C32 C33 H33A 119.6 . .
C34 C33 H33A 119.6 . .
C33 C34 C29 121.5(7) . .
C33 C34 H34A 119.3 . .
C29 C34 H34A 119.3 . .
Cl1 C35 Cl2 115.0(14) . .
Cl1 C35 Cl3 110.1(11) . .
Cl2 C35 Cl3 112.5(15) . .

loop_
_geom_bond_atom_site_label_1
_geom_bond_atom_site_label_2
_geom_bond_distance
_geom_bond_site_symmetry_2
Pd1 C1 2.007(6) .
Pd1 P1 2.249(5) .
Pd1 Br1 2.522(6) 5_556
Pd1 Br1 2.5582(15) .
Br1 Pd1 2.522(6) 5_556
P1 C29 1.799(7) .
P1 C17 1.823(6) .
P1 C23 1.823(7) .
N1 C10 1.318(9) .
N1 C8 1.389(8) .
O1 C10 1.373(8) .
O1 C9 1.402(8) .
O2 C9 1.232(8) .
C1 C2 1.396(8) .
C1 C6 1.417(8) .
C2 C3 1.391(9) .
C2 H2A 0.9300 .
C3 C4 1.373(9) .
C3 H3A 0.9300 .
C4 C5 1.370(9) .
C4 H4A 0.9300 .
C5 C6 1.380(8) .
C5 H5A 0.9300 .
C6 C7 1.402(8) .
C7 C8 1.336(8) .
C7 H7A 0.9300 .
C8 C9 1.439(10) .
C10 C11 1.429(10) .
C11 C16 1.366(13) .
C11 C12 1.376(12) .
C12 C13 1.335(13) .
C12 H12A 0.9300 .
C13 C14 1.395(16) .
C13 H13A 0.9300 .
C14 C15 1.378(16) .
C14 H14A 0.9300 .
C15 C16 1.356(12) .
C15 H15A 0.9300 .
C16 H16A 0.9300 .
C17 C18 1.386(8) .
C17 C22 1.388(8) .
C18 C19 1.403(9) .
C18 H18A 0.9300 .
C19 C20 1.403(11) .
C19 H19A 0.9300 .
C20 C21 1.366(11) .
C20 H20A 0.9300 .
C21 C22 1.349(8) .
C21 H21A 0.9300 .
C22 H22A 0.9300 .
C23 C24 1.368(8) .
C23 C28 1.372(8) .
C24 C25 1.382(9) .
C24 H24A 0.9300 .
C25 C26 1.376(10) .
C25 H25A 0.9300 .
C26 C27 1.345(10) .
C26 H26A 0.9300 .
C27 C28 1.366(9) .
C27 H27A 0.9300 .
C28 H28A 0.9300 .
C29 C30 1.356(9) .
C29 C34 1.389(9) .
C30 C31 1.405(10) .
C30 H30A 0.9300 .
C31 C32 1.364(12) .
C31 H31A 0.9300 .
C32 C33 1.334(11) .
C32 H32A 0.9300 .
C33 C34 1.371(10) .
C33 H33A 0.9300 .
C34 H34A 0.9300 .
C35 Cl1 1.646(18) .
C35 Cl2 1.72(3) .
C35 Cl3 1.748(16) .

loop_
_platon_squeeze_void_nr
_platon_squeeze_void_average_x
_platon_squeeze_void_average_y
_platon_squeeze_void_average_z
_platon_squeeze_void_volume
_platon_squeeze_void_count_electrons
1 0.000 0.155 0.750 139.2 21.6
2 0.500 0.345 0.250 139.2 22.0
3 0.500 0.655 0.750 139.2 21.6
4 0.000 0.845 0.250 139.2 22.0
